data_8101570
loop_
_publ_author_name
'K\"ockerling, Martin '
'Willems, Johannes B. '

_publ_section_title
;
Crystal structure of tetraphenylphosphonium thiocyanate, (C~6~H~5~)~4~P(SCN)
;
_journal_issue 4
_journal_name_full 'Zeitschrift f\"ur Kristallographie - New Crystal Structures'
_journal_page_first 460
_journal_page_last 460
_journal_volume 214
_journal_year 1999
_chemical_formula_moiety 'C24 H20 P S C N'
_chemical_formula_sum 'C25 H20 N P S'
_chemical_formula_weight 397.470
_chemical_name_common Tetraphenylphosphonium-thiocyanate
_space_group_IT_number 82
_symmetry_cell_setting tetragonal
_symmetry_space_group_name_Hall 'I -4'
_symmetry_space_group_name_H-M 'I -4'
_cell_angle_alpha 90
_cell_angle_beta 90
_cell_angle_gamma 90
_cell_formula_units_Z 2
_cell_length_a 11.829(3)
_cell_length_b 11.829(3)
_cell_length_c 7.330(2)
_cell_measurement_temperature 293(2)
_cell_volume 1025.5(4)
_diffrn_ambient_temperature 293(2)
_exptl_crystal_density_diffrn 1.287
_refine_ls_R_factor_obs 0.0356
_refine_ls_wR_factor_obs 0.0988
_cod_database_code 8101570

loop_
_symmetry_equiv_pos_as_xyz
'X,  Y,  Z'
'-X,  -Y,  Z'
'Y,  -X,  -Z'
'-Y,  X,  -Z'
'X+1/2,  Y+1/2,  Z+1/2'
'-X+1/2,  -Y+1/2,  Z+1/2'
'Y+1/2,  -X+1/2,  -Z+1/2'
'-Y+1/2,  X+1/2,  -Z+1/2'

loop_
_atom_site_label
_atom_site_fract_x
_atom_site_fract_y
_atom_site_fract_z
_atom_site_U_iso_or_equiv
_atom_site_adp_type
_atom_site_occupancy
_atom_site_symmetry_multiplicity
_atom_site_Wyckoff_symbol
S1 0.0 0.5 0.5980(6) 0.101(2) Uani 0.5 4 f
C1 0.0 0.5 0.817(2) 0.067(3) Uani 0.5 4 f
N1 0.0 0.5 0.971(2) 0.107(5) Uani 0.5 4 f
P1 0.0 0.0 0.0 0.0311(2) Uani 1.0 2 a
C2 -0.0730(1) -0.0973(1) 0.1459(2) 0.0342(4) Uani 1.0 8 g
C3 -0.0511(1) -0.2134(2) 0.1426(3) 0.0396(4) Uani 1.0 8 g
C4 -0.1044(2) -0.2833(2) 0.2675(3) 0.0486(5) Uani 1.0 8 g
C5 -0.1794(2) -0.2397(2) 0.3917(3) 0.0536(5) Uani 1.0 8 g
C6 -0.2043(2) -0.1249(2) 0.3933(4) 0.0576(6) Uani 1.0 8 g
C7 -0.1496(2) -0.0538(2) 0.2722(3) 0.0496(5) Uani 1.0 8 g
H3 0.00021 -0.24433 0.05418 0.069(3) Uiso 1.0 8 g
H4 -0.0888 -0.3629 0.266 0.069(3) Uiso 1.0 8 g
H5 -0.21413 -0.28917 0.47914 0.069(3) Uiso 1.0 8 g
H6 -0.25924 -0.09559 0.4774 0.069(3) Uiso 1.0 8 g
H7 -0.16455 0.02591 0.27494 0.069(3) Uiso 1.0 8 g

loop_
_atom_site_aniso_label
_atom_site_aniso_U_11
_atom_site_aniso_U_22
_atom_site_aniso_U_33
_atom_site_aniso_U_23
_atom_site_aniso_U_13
_atom_site_aniso_U_12
S1 0.110(3) 0.134(4) 0.060(3) 0.0 0.0 -0.030(2)
C1 0.057(4) 0.068(5) 0.075(8) 0.0 0.0 -0.006(4)
N1 0.050(4) 0.18(1) 0.09(1) 0.0 0.0 -0.001(5)
P1 0.0307(2) 0.0307(2) 0.0318(4) 0.0 0.0 0.0
C2 0.0356(7) 0.0343(7) 0.0327(8) 0.0006(6) -0.0007(6) -0.0038(6)
C3 0.0352(8) 0.0380(8) 0.0457(10) 0.0026(8) 0.0002(8) 0.0010(6)
C4 0.0473(10) 0.0383(8) 0.060(1) 0.0096(9) -0.0001(10) -0.0061(7)
C5 0.061(1) 0.051(1) 0.049(1) 0.0098(10) 0.007(1) -0.0147(9)
C6 0.069(1) 0.055(1) 0.049(1) -0.004(1) 0.023(1) -0.009(1)
C7 0.063(1) 0.0387(9) 0.047(1) -0.0044(8) 0.017(1) -0.0034(8)

loop_
_geom_bond_atom_site_label_1
_geom_bond_atom_site_label_2
_geom_bond_distance
S1 C1 1.61(2)
C1 N1 1.12(2)
P1 C2 1.793(2)
C2 C7 1.394(3)
C2 C3 1.397(2)
C3 C4 1.385(3)
C4 C5 1.372(3)
C5 C6 1.390(3)
